data_2210829
loop_
_publ_author_name
'Jia-Min Chen'
'Jing-Jia Sun'
'Wei-Wei Huang'
'Yan-Ni Lao'
'Shi-Ping Yang'

_publ_section_title
Tetra-\m-acetato-bis[(9,10-dihydrobenzo[<i>de</i>]imidazo[2,1-<i>a</i>]isoquinolin-7-one-\k<i>N</i>^11^)copper(II)]
_journal_coeditor_code XU2114
_journal_issue 10
_journal_name_full 'Acta Crystallographica Section E'
_journal_page_first m2573
_journal_page_last m2574
_journal_paper_doi 10.1107/S1600536806036105
_journal_volume 62
_journal_year 2006
_chemical_formula_iupac '[Cu2 (C2 H3 O2)4 (C14 H10 N2 O)2]'
_chemical_formula_moiety 'C36 H32 Cu2 N4 O10'
_chemical_formula_sum 'C36 H32 Cu2 N4 O10'
_chemical_formula_weight 807.76
_chemical_name_systematic
;
Tetra-\m-acetato-bis[(9,10-dihydrobenzo[de]imidazo[2,1-a]isoquinolin-7-
one-\kN^11^)copper(II)]
;
_space_group_IT_number 14
_symmetry_cell_setting monoclinic
_symmetry_space_group_name_Hall '-P 2yn'
_symmetry_space_group_name_H-M 'P 1 21/n 1'
_atom_sites_solution_hydrogens geom
_atom_sites_solution_primary direct
_atom_sites_solution_secondary difmap
_audit_creation_method SHELXL-97
_cell_angle_alpha 90.00
_cell_angle_beta 108.393(2)
_cell_angle_gamma 90.00
_cell_formula_units_Z 2
_cell_length_a 13.2944(12)
_cell_length_b 9.5110(8)
_cell_length_c 14.1654(12)
_cell_measurement_reflns_used 1847
_cell_measurement_temperature 298(2)
_cell_measurement_theta_max 23.0
_cell_measurement_theta_min 2.5
_cell_volume 1699.6(3)
_computing_cell_refinement 'SAINT (Bruker, 1998)'
_computing_data_collection 'SMART (Bruker, 1998)'
_computing_data_reduction SAINT
_computing_molecular_graphics 'SHELXTL (Bruker, 1998)'
_computing_publication_material SHELXTL
_computing_structure_refinement 'SHELXL97 (Sheldrick, 1997)'
_computing_structure_solution 'SHELXS97 (Sheldrick, 1997)'
_diffrn_ambient_temperature 298(2)
_diffrn_measured_fraction_theta_full 1.00
_diffrn_measured_fraction_theta_max 1.00
_diffrn_measurement_device_type 'Bruker SMART CCD area-detector'
_diffrn_measurement_method '\f and \w'
_diffrn_radiation_monochromator graphite
_diffrn_radiation_source 'fine-focus sealed tube'
_diffrn_radiation_type MoK\a
_diffrn_radiation_wavelength 0.71073
_diffrn_reflns_av_R_equivalents 0.075
_diffrn_reflns_av_sigmaI/netI 0.085
_diffrn_reflns_limit_h_max 16
_diffrn_reflns_limit_h_min -15
_diffrn_reflns_limit_k_max 11
_diffrn_reflns_limit_k_min -12
_diffrn_reflns_limit_l_max 18
_diffrn_reflns_limit_l_min -16
_diffrn_reflns_number 9815
_diffrn_reflns_theta_full 27.0
_diffrn_reflns_theta_max 27.00
_diffrn_reflns_theta_min 2.5
_diffrn_standards_number 0
_exptl_absorpt_coefficient_mu 1.318
_exptl_absorpt_correction_T_max 0.890
_exptl_absorpt_correction_T_min 0.810
_exptl_absorpt_correction_type multi-scan
_exptl_absorpt_process_details '(SADABS; Bruker, 1998)'
_exptl_crystal_colour blue
_exptl_crystal_density_diffrn 1.578
_exptl_crystal_density_method 'not measured'
_exptl_crystal_description prism
_exptl_crystal_F_000 828
_exptl_crystal_size_max 0.17
_exptl_crystal_size_mid 0.14
_exptl_crystal_size_min 0.09
_refine_diff_density_max 0.46
_refine_diff_density_min -0.38
_refine_ls_extinction_method none
_refine_ls_goodness_of_fit_ref 0.907
_refine_ls_hydrogen_treatment constr
_refine_ls_matrix_type full
_refine_ls_number_parameters 237
_refine_ls_number_reflns 3698
_refine_ls_number_restraints 0
_refine_ls_restrained_S_all 0.907
_refine_ls_R_factor_all 0.069
_refine_ls_R_factor_gt 0.046
_refine_ls_shift/su_max 0.004
_refine_ls_shift/su_mean 0.000
_refine_ls_structure_factor_coef Fsqd
_refine_ls_weighting_details 'calc w=1/[\s^2^(Fo^2^)+(0.0576P)^2^] where P=(Fo^2^+2Fc^2^)/3'
_refine_ls_weighting_scheme calc
_refine_ls_wR_factor_gt 0.102
_refine_ls_wR_factor_ref 0.124
_reflns_number_gt 2465
_reflns_number_total 3698
_reflns_threshold_expression I>2\s(I)
_cod_data_source_file xu2114.cif
_cod_data_source_block I
_cod_depositor_comments
;
The following automatic conversions were performed:
'_symmetry_cell_setting' value 'Monoclinic' changed to 'monoclinic'
according to '/home/saulius/struct/CIF-dictionaries/cif_core.dic'
dictionary named 'cif_core.dic' version 2.4.1 from 2010-06-29.

Automatic conversion script
Id: cif_fix_enum 1527 2010-12-29 10:47:43Z saulius 

The following automatic conversions were performed:

'_symmetry_cell_setting' value 'Monoclinic' changed to 'monoclinic'
according to /home/saulius/struct/CIF-dictionaries/cif_core.dic
dictionary named 'cif_core.dic' version 2.4.1 from 2010-06-29.

Automatic conversion script
Id: cif_fix_values 1715 2011-07-08 13:25:40Z adriana 
;
_cod_original_sg_symbol_H-M 'P 21/n'
_cod_database_code 2210829
_cod_database_fobs_code 2210829

loop_
_symmetry_equiv_pos_as_xyz
'x, y, z'
'-x+1/2, y+1/2, -z+1/2'
'-x, -y, -z'
'x-1/2, -y-1/2, z-1/2'

loop_
_atom_site_type_symbol
_atom_site_label
_atom_site_fract_x
_atom_site_fract_y
_atom_site_fract_z
_atom_site_U_iso_or_equiv
_atom_site_adp_type
_atom_site_calc_flag
_atom_site_refinement_flags
_atom_site_occupancy
Cu Cu 0.90668(3) 0.06192(4) 0.99025(3) 0.03466(17) Uani d . 1
O O1 0.4478(2) 0.3183(3) 1.0186(2) 0.0605(8) Uani d . 1
O O2 0.8911(2) 0.0526(3) 0.84749(17) 0.0423(6) Uani d . 1
O O3 1.0453(2) -0.0522(3) 0.86334(17) 0.0467(7) Uani d . 1
O O4 0.9874(2) 0.2386(3) 1.0045(2) 0.0531(7) Uani d . 1
O O5 1.1410(2) 0.1348(3) 1.0169(2) 0.0493(7) Uani d . 1
N N1 0.7560(2) 0.1718(3) 0.9853(2) 0.0375(7) Uani d . 1
N N2 0.5972(2) 0.2390(3) 0.9938(2) 0.0368(7) Uani d . 1
C C1 0.6557(3) 0.1525(3) 0.9495(2) 0.0332(8) Uani d . 1
C C2 0.7751(3) 0.2855(4) 1.0596(3) 0.0479(10) Uani d . 1
H H2A 0.8134 0.3621 1.0411 0.057 Uiso calc R 1
H H2B 0.8169 0.2509 1.1245 0.057 Uiso calc R 1
C C3 0.6681(3) 0.3361(4) 1.0623(3) 0.0481(10) Uani d . 1
H H3A 0.6621 0.3285 1.1287 0.058 Uiso calc R 1
H H3B 0.6547 0.4325 1.0395 0.058 Uiso calc R 1
C C4 0.4900(3) 0.2357(4) 0.9770(3) 0.0408(9) Uani d . 1
C C5 0.4310(3) 0.1298(4) 0.9036(2) 0.0358(8) Uani d . 1
C C6 0.4854(3) 0.0449(3) 0.8522(3) 0.0351(8) Uani d . 1
C C7 0.5970(3) 0.0542(3) 0.8731(3) 0.0354(8) Uani d . 1
C C8 0.6459(3) -0.0273(4) 0.8208(3) 0.0420(9) Uani d . 1
H H8 0.7187 -0.0199 0.8335 0.050 Uiso calc R 1
C C9 0.5869(3) -0.1222(4) 0.7482(3) 0.0524(11) Uani d . 1
H H9 0.6209 -0.1761 0.7126 0.063 Uiso calc R 1
C C10 0.4805(3) -0.1358(4) 0.7294(3) 0.0497(11) Uani d . 1
H H10 0.4428 -0.2004 0.6821 0.060 Uiso calc R 1
C C11 0.4261(3) -0.0522(4) 0.7813(3) 0.0415(9) Uani d . 1
C C12 0.3160(3) -0.0621(4) 0.7630(3) 0.0543(11) Uani d . 1
H H12 0.2768 -0.1260 0.7160 0.065 Uiso calc R 1
C C13 0.2663(3) 0.0189(5) 0.8120(3) 0.0533(11) Uani d . 1
H H13 0.1932 0.0122 0.7973 0.064 Uiso calc R 1
C C14 0.3237(3) 0.1138(4) 0.8855(3) 0.0467(10) Uani d . 1
H H14 0.2892 0.1656 0.9217 0.056 Uiso calc R 1
C C15 0.9572(3) -0.0043(4) 0.8127(3) 0.0393(9) Uani d . 1
C C16 0.9266(4) -0.0195(5) 0.7004(3) 0.0613(12) Uani d . 1
H H16A 0.9849 -0.0587 0.6831 0.092 Uiso calc R 1
H H16B 0.9091 0.0712 0.6698 0.092 Uiso calc R 1
H H16C 0.8663 -0.0806 0.6773 0.092 Uiso calc R 1
C C17 1.0853(3) 0.2393(4) 1.0199(3) 0.0434(10) Uani d . 1
C C18 1.1419(4) 0.3796(5) 1.0438(4) 0.0697(14) Uani d . 1
H H18A 1.1103 0.4451 0.9912 0.105 Uiso calc R 1
H H18B 1.2154 0.3674 1.0500 0.105 Uiso calc R 1
H H18C 1.1358 0.4151 1.1052 0.105 Uiso calc R 1

loop_
_atom_site_aniso_label
_atom_site_aniso_U_11
_atom_site_aniso_U_22
_atom_site_aniso_U_33
_atom_site_aniso_U_12
_atom_site_aniso_U_13
_atom_site_aniso_U_23
Cu 0.0311(3) 0.0360(3) 0.0391(3) -0.0008(2) 0.0143(2) 0.0021(2)
O1 0.060(2) 0.0612(19) 0.071(2) 0.0138(16) 0.0347(16) -0.0139(15)
O2 0.0414(16) 0.0570(17) 0.0292(14) 0.0063(13) 0.0121(12) 0.0049(11)
O3 0.0425(17) 0.0718(19) 0.0264(13) 0.0112(14) 0.0118(12) 0.0001(12)
O4 0.0472(19) 0.0372(15) 0.081(2) -0.0079(13) 0.0285(16) -0.0041(14)
O5 0.0358(16) 0.0380(15) 0.076(2) -0.0049(13) 0.0197(14) 0.0061(14)
N1 0.0341(19) 0.0322(17) 0.0492(19) -0.0013(13) 0.0175(15) -0.0026(14)
N2 0.0415(19) 0.0363(17) 0.0353(17) 0.0049(14) 0.0158(14) -0.0029(13)
C1 0.039(2) 0.0275(19) 0.038(2) 0.0029(15) 0.0183(18) 0.0037(15)
C2 0.048(3) 0.032(2) 0.063(3) -0.0054(17) 0.016(2) -0.0103(18)
C3 0.051(3) 0.034(2) 0.060(3) 0.0022(18) 0.019(2) -0.0085(19)
C4 0.044(2) 0.039(2) 0.046(2) 0.0121(18) 0.0231(19) 0.0111(18)
C5 0.039(2) 0.042(2) 0.0273(19) 0.0045(17) 0.0117(16) 0.0101(16)
C6 0.034(2) 0.034(2) 0.038(2) 0.0035(16) 0.0127(16) 0.0088(16)
C7 0.033(2) 0.0329(19) 0.041(2) 0.0038(16) 0.0126(16) 0.0017(16)
C8 0.039(2) 0.053(2) 0.033(2) 0.0028(18) 0.0103(17) -0.0098(17)
C9 0.054(3) 0.061(3) 0.043(2) 0.004(2) 0.016(2) -0.014(2)
C10 0.056(3) 0.057(3) 0.031(2) -0.007(2) 0.006(2) -0.0085(18)
C11 0.038(2) 0.043(2) 0.040(2) -0.0029(18) 0.0066(18) 0.0073(18)
C12 0.040(2) 0.056(3) 0.061(3) -0.007(2) 0.006(2) 0.011(2)
C13 0.031(2) 0.070(3) 0.054(3) -0.002(2) 0.007(2) 0.019(2)
C14 0.040(2) 0.062(3) 0.043(2) 0.012(2) 0.0209(19) 0.019(2)
C15 0.040(2) 0.035(2) 0.046(2) -0.0049(18) 0.019(2) 0.0048(17)
C16 0.063(3) 0.081(3) 0.041(3) 0.005(3) 0.018(2) -0.002(2)
C17 0.047(3) 0.041(2) 0.044(2) -0.0103(19) 0.017(2) 0.0021(18)
C18 0.073(4) 0.046(3) 0.090(4) -0.023(2) 0.025(3) -0.010(2)

loop_
_atom_type_symbol
_atom_type_description
_atom_type_scat_dispersion_real
_atom_type_scat_dispersion_imag
_atom_type_scat_source
C C 0.0033 0.0016 'International Tables Vol C Tables 4.2.6.8 and 6.1.1.4'
H H 0.0000 0.0000 'International Tables Vol C Tables 4.2.6.8 and 6.1.1.4'
N N 0.0061 0.0033 'International Tables Vol C Tables 4.2.6.8 and 6.1.1.4'
O O 0.0106 0.0060 'International Tables Vol C Tables 4.2.6.8 and 6.1.1.4'
Cu Cu 0.3201 1.2651 'International Tables Vol C Tables 4.2.6.8 and 6.1.1.4'

loop_
_geom_angle_atom_site_label_1
_geom_angle_atom_site_label_2
_geom_angle_atom_site_label_3
_geom_angle_site_symmetry_1
_geom_angle_site_symmetry_3
_geom_angle
_geom_angle_publ_flag
O5 Cu O2 3_757 . 88.64(11) yes
O5 Cu O4 3_757 . 166.57(11) yes
O2 Cu O4 . . 91.21(11) yes
O5 Cu O3 3_757 3_757 90.11(11) yes
O2 Cu O3 . 3_757 166.73(10) yes
O4 Cu O3 . 3_757 86.96(12) yes
O5 Cu N1 3_757 . 99.86(11) yes
O2 Cu N1 . . 100.69(11) yes
O4 Cu N1 . . 93.36(11) yes
O3 Cu N1 3_757 . 92.54(11) yes
O5 Cu Cu 3_757 3_757 81.97(8) ?
O2 Cu Cu . 3_757 83.12(8) ?
O4 Cu Cu . 3_757 84.69(8) ?
O3 Cu Cu 3_757 3_757 83.63(8) ?
N1 Cu Cu . 3_757 175.78(8) ?
C15 O2 Cu . . 124.2(2) ?
C15 O3 Cu . 3_757 123.7(2) ?
C17 O4 Cu . . 121.8(3) ?
C17 O5 Cu . 3_757 125.0(3) ?
C1 N1 C2 . . 108.1(3) ?
C1 N1 Cu . . 139.0(2) ?
C2 N1 Cu . . 111.6(2) ?
C4 N2 C1 . . 126.9(3) ?
C4 N2 C3 . . 123.5(3) ?
C1 N2 C3 . . 109.6(3) ?
N1 C1 N2 . . 113.1(3) ?
N1 C1 C7 . . 129.3(3) ?
N2 C1 C7 . . 117.6(3) ?
N1 C2 C3 . . 107.5(3) ?
N1 C2 H2A . . 110.2 ?
C3 C2 H2A . . 110.2 ?
N1 C2 H2B . . 110.2 ?
C3 C2 H2B . . 110.2 ?
H2A C2 H2B . . 108.5 ?
N2 C3 C2 . . 101.4(3) ?
N2 C3 H3A . . 111.5 ?
C2 C3 H3A . . 111.5 ?
N2 C3 H3B . . 111.5 ?
C2 C3 H3B . . 111.5 ?
H3A C3 H3B . . 109.3 ?
O1 C4 N2 . . 120.9(4) ?
O1 C4 C5 . . 123.7(4) ?
N2 C4 C5 . . 115.3(3) ?
C14 C5 C6 . . 120.3(4) ?
C14 C5 C4 . . 119.6(3) ?
C6 C5 C4 . . 120.1(3) ?
C11 C6 C7 . . 120.2(3) ?
C11 C6 C5 . . 118.4(3) ?
C7 C6 C5 . . 121.4(3) ?
C8 C7 C6 . . 119.6(3) ?
C8 C7 C1 . . 122.0(3) ?
C6 C7 C1 . . 118.4(3) ?
C7 C8 C9 . . 120.5(4) ?
C7 C8 H8 . . 119.7 ?
C9 C8 H8 . . 119.7 ?
C10 C9 C8 . . 120.7(4) ?
C10 C9 H9 . . 119.7 ?
C8 C9 H9 . . 119.7 ?
C9 C10 C11 . . 120.7(4) ?
C9 C10 H10 . . 119.6 ?
C11 C10 H10 . . 119.6 ?
C6 C11 C12 . . 119.4(4) ?
C6 C11 C10 . . 118.3(4) ?
C12 C11 C10 . . 122.3(4) ?
C13 C12 C11 . . 121.3(4) ?
C13 C12 H12 . . 119.4 ?
C11 C12 H12 . . 119.4 ?
C12 C13 C14 . . 120.7(4) ?
C12 C13 H13 . . 119.6 ?
C14 C13 H13 . . 119.6 ?
C5 C14 C13 . . 119.9(4) ?
C5 C14 H14 . . 120.1 ?
C13 C14 H14 . . 120.1 ?
O3 C15 O2 . . 125.1(4) ?
O3 C15 C16 . . 117.3(4) ?
O2 C15 C16 . . 117.5(4) ?
C15 C16 H16A . . 109.5 ?
C15 C16 H16B . . 109.5 ?
H16A C16 H16B . . 109.5 ?
C15 C16 H16C . . 109.5 ?
H16A C16 H16C . . 109.5 ?
H16B C16 H16C . . 109.5 ?
O4 C17 O5 . . 125.9(4) ?
O4 C17 C18 . . 117.4(4) ?
O5 C17 C18 . . 116.7(4) ?
C17 C18 H18A . . 109.5 ?
C17 C18 H18B . . 109.5 ?
H18A C18 H18B . . 109.5 ?
C17 C18 H18C . . 109.5 ?
H18A C18 H18C . . 109.5 ?
H18B C18 H18C . . 109.5 ?

loop_
_geom_bond_atom_site_label_1
_geom_bond_atom_site_label_2
_geom_bond_site_symmetry_2
_geom_bond_distance
_geom_bond_publ_flag
Cu N1 . 2.241(3) yes
Cu O2 . 1.969(2) yes
Cu O3 3_757 1.970(2) yes
Cu O4 . 1.970(3) yes
Cu O5 3_757 1.968(3) yes
Cu Cu 3_757 2.6809(9) ?
O1 C4 . 1.219(4) ?
O2 C15 . 1.257(4) ?
O3 C15 . 1.251(4) ?
O3 Cu 3_757 1.970(2) ?
O4 C17 . 1.249(5) ?
O5 C17 . 1.249(5) ?
O5 Cu 3_757 1.968(3) ?
N1 C1 . 1.281(4) ?
N1 C2 . 1.474(4) ?
N2 C4 . 1.369(5) ?
N2 C1 . 1.409(4) ?
N2 C3 . 1.451(5) ?
C1 C7 . 1.456(5) ?
C2 C3 . 1.514(5) ?
C2 H2A . 0.9700 ?
C2 H2B . 0.9700 ?
C3 H3A . 0.9700 ?
C3 H3B . 0.9700 ?
C4 C5 . 1.482(5) ?
C5 C14 . 1.376(5) ?
C5 C6 . 1.427(5) ?
C6 C11 . 1.408(5) ?
C6 C7 . 1.420(5) ?
C7 C8 . 1.370(5) ?
C8 C9 . 1.407(5) ?
C8 H8 . 0.9300 ?
C9 C10 . 1.360(6) ?
C9 H9 . 0.9300 ?
C10 C11 . 1.425(5) ?
C10 H10 . 0.9300 ?
C11 C12 . 1.408(5) ?
C12 C13 . 1.341(6) ?
C12 H12 . 0.9300 ?
C13 C14 . 1.406(6) ?
C13 H13 . 0.9300 ?
C14 H14 . 0.9300 ?
C15 C16 . 1.519(5) ?
C16 H16A . 0.9600 ?
C16 H16B . 0.9600 ?
C16 H16C . 0.9600 ?
C17 C18 . 1.517(5) ?
C18 H18A . 0.9600 ?
C18 H18B . 0.9600 ?
C18 H18C . 0.9600 ?

loop_
_geom_hbond_atom_site_label_D
_geom_hbond_atom_site_label_H
_geom_hbond_atom_site_label_A
_geom_hbond_site_symmetry_A
_geom_hbond_distance_DH
_geom_hbond_distance_HA
_geom_hbond_distance_DA
_geom_hbond_angle_DHA
_geom_hbond_publ_flag
C8 H8 O2 . 0.93 2.34 3.251(5) 166 yes
C13 H13 O3 1_455 0.93 2.51 3.312(5) 145 yes

loop_
_geom_torsion_atom_site_label_1
_geom_torsion_atom_site_label_2
_geom_torsion_atom_site_label_3
_geom_torsion_atom_site_label_4
_geom_torsion_site_symmetry_1
_geom_torsion
O5 Cu O2 C15 3_757 -78.7(3)
O4 Cu O2 C15 . 87.9(3)
O3 Cu O2 C15 3_757 6.0(6)
N1 Cu O2 C15 . -178.5(3)
Cu Cu O2 C15 3_757 3.4(3)
O5 Cu O4 C17 3_757 3.5(7)
O2 Cu O4 C17 . -85.7(3)
O3 Cu O4 C17 3_757 81.2(3)
N1 Cu O4 C17 . 173.6(3)
Cu Cu O4 C17 3_757 -2.7(3)
O5 Cu N1 C1 3_757 -29.4(4)
O2 Cu N1 C1 . 61.1(4)
O4 Cu N1 C1 . 152.9(4)
O3 Cu N1 C1 3_757 -120.0(4)
O5 Cu N1 C2 3_757 135.4(2)
O2 Cu N1 C2 . -134.2(2)
O4 Cu N1 C2 . -42.3(2)
O3 Cu N1 C2 3_757 44.8(2)
C2 N1 C1 N2 . -2.5(4)
Cu N1 C1 N2 . 162.6(3)
C2 N1 C1 C7 . 178.9(3)
Cu N1 C1 C7 . -16.0(6)
C4 N2 C1 N1 . -174.8(3)
C3 N2 C1 N1 . 5.3(4)
C4 N2 C1 C7 . 4.1(5)
C3 N2 C1 C7 . -175.9(3)
C1 N1 C2 C3 . -1.1(4)
Cu N1 C2 C3 . -170.6(2)
C4 N2 C3 C2 . 174.7(3)
C1 N2 C3 C2 . -5.3(4)
N1 C2 C3 N2 . 3.9(4)
C1 N2 C4 O1 . -178.5(3)
C3 N2 C4 O1 . 1.5(5)
C1 N2 C4 C5 . -0.5(5)
C3 N2 C4 C5 . 179.5(3)
O1 C4 C5 C14 . -5.3(5)
N2 C4 C5 C14 . 176.8(3)
O1 C4 C5 C6 . 174.7(3)
N2 C4 C5 C6 . -3.1(5)
C14 C5 C6 C11 . 1.5(5)
C4 C5 C6 C11 . -178.5(3)
C14 C5 C6 C7 . -176.7(3)
C4 C5 C6 C7 . 3.2(5)
C11 C6 C7 C8 . 2.9(5)
C5 C6 C7 C8 . -178.9(3)
C11 C6 C7 C1 . -177.8(3)
C5 C6 C7 C1 . 0.4(5)
N1 C1 C7 C8 . -6.0(6)
N2 C1 C7 C8 . 175.4(3)
N1 C1 C7 C6 . 174.7(3)
N2 C1 C7 C6 . -3.8(5)
C6 C7 C8 C9 . -1.4(6)
C1 C7 C8 C9 . 179.4(3)
C7 C8 C9 C10 . -0.8(6)
C8 C9 C10 C11 . 1.4(6)
C7 C6 C11 C12 . 178.7(3)
C5 C6 C11 C12 . 0.4(5)
C7 C6 C11 C10 . -2.3(5)
C5 C6 C11 C10 . 179.4(3)
C9 C10 C11 C6 . 0.2(6)
C9 C10 C11 C12 . 179.2(4)
C6 C11 C12 C13 . -0.2(6)
C10 C11 C12 C13 . -179.2(4)
C11 C12 C13 C14 . -1.8(6)
C6 C5 C14 C13 . -3.5(5)
C4 C5 C14 C13 . 176.5(3)
C12 C13 C14 C5 . 3.7(6)
Cu O3 C15 O2 3_757 5.2(5)
Cu O3 C15 C16 3_757 -173.1(3)
Cu O2 C15 O3 . -6.1(5)
Cu O2 C15 C16 . 172.2(3)
Cu O4 C17 O5 . 8.7(6)
Cu O4 C17 C18 . -171.8(3)
Cu O5 C17 O4 3_757 -11.1(6)
Cu O5 C17 C18 3_757 169.4(3)
